data_4307698
loop_
_publ_author_name
'Stefan Lange'
'Peer Schmidt'
'Tom Nilges'

_publ_contact_author_address
; 
Dr. Tom Nilges
Institut fuer Anorganische und Analytische Chemie
Universitaet Muenster
Corrensstrasse 30

48149 Muenster
Germany
;
_publ_contact_author_email
;
nilges@uni-muenster.de
;
_publ_contact_author_fax
;
+492518336002
;
_publ_contact_author_name 'Tom Nilges'
_publ_contact_author_phone
;
+492518336645
;
_publ_section_title
;
Au3SnP7@Black Phosphorus: An Easy Access to Black Phosphorus
;
_journal_name_full 'Inorganic Chemistry'
_journal_page_first 4028
_journal_page_last 4035
_journal_paper_doi 10.1021/ic062192q
_journal_volume 46
_journal_year 2007
_chemical_formula_sum P
_chemical_formula_weight 31
_chemical_name_systematic ' ?'
_space_group_IT_number 64
_symmetry_cell_setting orthorhombic
_symmetry_space_group_name_Hall '-C 2ac 2'
_symmetry_space_group_name_H-M 'C m c a'
_cell_angle_alpha 90
_cell_angle_beta 90
_cell_angle_gamma 90
_cell_formula_units_Z 8
_cell_length_a 3.3164(5)
_cell_length_b 10.484(3)
_cell_length_c 4.3793(5)
_cell_volume 152.26(5)
_computing_publication_material '(Jana2000; Petricek and Dusek, 2000)'
_computing_structure_refinement '(Jana2000; Petricek and Dusek, 2000)'
_diffrn_ambient_temperature 293
_diffrn_measured_fraction_theta_full 30.20
_diffrn_measured_fraction_theta_max 30.20
_diffrn_measurement_device_type 'IPDS II'
_diffrn_radiation_monochromator graphite
_diffrn_radiation_source X-ray
_diffrn_radiation_type 'Mo K\a'
_diffrn_radiation_wavelength 0.71073
_diffrn_reflns_av_R_equivalents 0.0628
_diffrn_reflns_av_sigmaI/netI 0.0309
_diffrn_reflns_limit_h_max 4
_diffrn_reflns_limit_h_min -4
_diffrn_reflns_limit_k_max 14
_diffrn_reflns_limit_k_min -15
_diffrn_reflns_limit_l_max 6
_diffrn_reflns_limit_l_min -6
_diffrn_reflns_number 688
_diffrn_reflns_theta_full 30.20
_diffrn_reflns_theta_max 30.20
_diffrn_reflns_theta_min 9.10
_exptl_absorpt_coefficient_mu 2.154
_exptl_absorpt_correction_T_max 0.926
_exptl_absorpt_correction_T_min 0.598
_exptl_absorpt_correction_type numerical
_exptl_absorpt_process_details 'STOE X_red'
_exptl_crystal_colour black
_exptl_crystal_density_diffrn 2.7014
_exptl_crystal_description plate
_exptl_crystal_F_000 120
_exptl_crystal_size_max 0.26
_exptl_crystal_size_mid 0.20
_exptl_crystal_size_min 0.01
_refine_diff_density_max 0.13
_refine_diff_density_min -0.15
_refine_ls_extinction_coef 0.34(11)
_refine_ls_extinction_method 'B-C type 2 (Becker & Coppens, 1974)'
_refine_ls_goodness_of_fit_gt 1.16
_refine_ls_goodness_of_fit_ref 1.16
_refine_ls_hydrogen_treatment none
_refine_ls_number_constraints 0
_refine_ls_number_parameters 8
_refine_ls_number_reflns 127
_refine_ls_number_restraints 0
_refine_ls_R_factor_all 0.0187
_refine_ls_R_factor_gt 0.0177
_refine_ls_shift/su_max 0.0014
_refine_ls_shift/su_mean 0.0008
_refine_ls_structure_factor_coef Fsqd
_refine_ls_weighting_details w=1/(\s^2^(I)+0.000676I^2^)
_refine_ls_weighting_scheme sigma
_refine_ls_wR_factor_gt 0.0454
_refine_ls_wR_factor_ref 0.0464
_reflns_number_gt 122
_reflns_number_total 127
_reflns_threshold_expression I>3\s(I)
_cod_data_source_file ic062192qsi20061117_071415.cif
_cod_data_source_block (P(black))
_cod_depositor_comments
;
The following automatic conversions were performed:
'_exptl_absorpt_correction_type' value 'Numerical' changed to 'numerical'
according to '/home/saulius/struct/CIF-dictionaries/cif_core.dic'
dictionary named 'cif_core.dic' version 2.4.1 from 2010-06-29.

Automatic conversion script
Id: cif_fix_enum 1527 2010-12-29 10:47:43Z saulius 
;
_cod_original_sg_symbol_Hall '-C -2zac;-2x'
_cod_original_sg_symbol_H-M 'C m c e'
_cod_original_formula_sum P1
_cod_database_code 4307698

loop_
_symmetry_equiv_pos_site_id
_symmetry_equiv_pos_as_xyz
1 x,y,z
2 x,1/2+y,1/2-z
3 -x,y,z
4 -x,1/2+y,1/2-z
5 -x,-y,-z
6 -x,1/2-y,1/2+z
7 x,-y,-z
8 x,1/2-y,1/2+z
9 1/2+x,1/2+y,z
10 1/2+x,y,1/2-z
11 1/2-x,1/2+y,z
12 1/2-x,y,1/2-z
13 1/2-x,1/2-y,-z
14 1/2-x,-y,1/2+z
15 1/2+x,1/2-y,-z
16 1/2+x,-y,1/2+z

loop_
_atom_site_label
_atom_site_type_symbol
_atom_site_fract_x
_atom_site_fract_y
_atom_site_fract_z
_atom_site_adp_type
_atom_site_U_iso_or_equiv
_atom_site_symmetry_multiplicity
_atom_site_occupancy
_atom_site_calc_flag
_atom_site_refinement_flags
_atom_site_disorder_assembly
_atom_site_disorder_group
P1 P 0 0.10162(2) 0.08068(5) Uani 0.01203(15) 8 1 d . . .

loop_
_atom_site_aniso_label
_atom_site_aniso_type_symbol
_atom_site_aniso_U_11
_atom_site_aniso_U_22
_atom_site_aniso_U_33
_atom_site_aniso_U_12
_atom_site_aniso_U_13
_atom_site_aniso_U_23
P1 P 0.0090(3) 0.0139(3) 0.0132(3) 0 0 0.00131(7)

loop_
_atom_type_symbol
_atom_type_scat_dispersion_real
_atom_type_scat_dispersion_imag
_atom_type_scat_source
_atom_type_scat_Cromer_Mann_a1
_atom_type_scat_Cromer_Mann_b1
_atom_type_scat_Cromer_Mann_a2
_atom_type_scat_Cromer_Mann_b2
_atom_type_scat_Cromer_Mann_a3
_atom_type_scat_Cromer_Mann_b3
_atom_type_scat_Cromer_Mann_a4
_atom_type_scat_Cromer_Mann_b4
_atom_type_scat_Cromer_Mann_c
P 0.102 0.094 'International Tables Vol C Tables  4.2.6.8 and 6.1.1.4' 6.4345 1.9067 4.1791 27.157 1.78 0.526 1.4908 68.164497 1.1149

loop_
_geom_angle_atom_site_label_1
_geom_angle_atom_site_label_2
_geom_angle_atom_site_label_3
_geom_angle_site_symmetry_1
_geom_angle_site_symmetry_2
_geom_angle_site_symmetry_3
_geom_angle
_geom_angle_publ_flag
P1 P1 P1 5_555 . 10_455 102.113(9) yes
P1 P1 P1 5_555 . 10_555 102.113(9) yes
P1 P1 P1 10_455 . 5_555 102.113(9) yes
P1 P1 P1 10_455 . 10_555 96.384(10) yes
P1 P1 P1 10_555 . 5_555 102.113(9) yes
P1 P1 P1 10_555 . 10_455 96.384(10) yes

loop_
_geom_bond_atom_site_label_1
_geom_bond_atom_site_label_2
_geom_bond_site_symmetry_1
_geom_bond_site_symmetry_2
_geom_bond_distance
_geom_bond_publ_flag
P1 P1 . 5_555 2.2448(3) yes
P1 P1 . 10_455 2.2246(2) yes
P1 P1 . 10_555 2.2246(2) yes
